data_4515968
loop_
_publ_author_name
'Adak, Anirban'
'Panda, Tamas'
'Raveendran, Anju'
'Bejoymohandas, Kochan Sathyaseelan'
'Asha, K. S.'
'Prakasham, A. P.'
'Mukhopadhyay, Balaram'
'Panda, Manas K.'

_publ_section_title
;
 Distinct Mechanoresponsive Luminescence, Thermochromism, Vapochromism,
 and Chlorine Gas Sensing by a Solid-State Organic Emitter.
;
_journal_issue 5
_journal_name_full 'ACS omega'
_journal_page_first 5291
_journal_page_last 5300
_journal_paper_doi 10.1021/acsomega.8b00250
_journal_volume 3
_journal_year 2018
_chemical_formula_sum 'C27 H18 F2 N2'
_chemical_formula_weight 408.43
_space_group_crystal_system triclinic
_space_group_IT_number 2
_space_group_name_Hall '-P 1'
_space_group_name_H-M_alt 'P -1'
_atom_sites_solution_hydrogens geom
_audit_creation_method SHELXL-2014/7
_cell_angle_alpha 84.9870(10)
_cell_angle_beta 82.0610(10)
_cell_angle_gamma 79.0350(10)
_cell_formula_units_Z 6
_cell_length_a 9.8032(2)
_cell_length_b 10.2942(3)
_cell_length_c 32.2199(8)
_cell_measurement_reflns_used 9911
_cell_measurement_temperature 296(2)
_cell_measurement_theta_max 22.68
_cell_measurement_theta_min 2.16
_cell_volume 3155.30(14)
_computing_cell_refinement 'Bruker SAINT'
_computing_data_collection 'Bruker APEX2'
_computing_data_reduction 'Bruker SAINT'
_computing_molecular_graphics 'Bruker SHELXTL'
_computing_publication_material 'Bruker SHELXTL'
_computing_structure_refinement 'SHELXL-97 (Sheldrick, 2008)'
_computing_structure_solution 'SHELXS-97 (Sheldrick, 2008)'
_diffrn_ambient_temperature 296(2)
_diffrn_measured_fraction_theta_full 0.995
_diffrn_measured_fraction_theta_max 0.983
_diffrn_measurement_device_type 'Bruker APEX-II CCD'
_diffrn_measurement_method '\f and \w scans'
_diffrn_radiation_type MoK\a
_diffrn_radiation_wavelength 0.71073
_diffrn_reflns_av_R_equivalents 0.1137
_diffrn_reflns_av_unetI/netI 0.1126
_diffrn_reflns_Laue_measured_fraction_full 0.995
_diffrn_reflns_Laue_measured_fraction_max 0.983
_diffrn_reflns_limit_h_max 13
_diffrn_reflns_limit_h_min -13
_diffrn_reflns_limit_k_max 13
_diffrn_reflns_limit_k_min -12
_diffrn_reflns_limit_l_max 42
_diffrn_reflns_limit_l_min -42
_diffrn_reflns_number 55933
_diffrn_reflns_point_group_measured_fraction_full 0.995
_diffrn_reflns_point_group_measured_fraction_max 0.983
_diffrn_reflns_theta_full 25.242
_diffrn_reflns_theta_max 28.383
_diffrn_reflns_theta_min 0.639
_diffrn_source 'sealed tube'
_exptl_absorpt_coefficient_mu 0.088
_exptl_absorpt_process_details SADABS
_exptl_crystal_colour orange
_exptl_crystal_density_diffrn 1.290
_exptl_crystal_description block
_exptl_crystal_F_000 1272
_exptl_crystal_size_max 0.200
_exptl_crystal_size_mid 0.120
_exptl_crystal_size_min 0.100
_refine_diff_density_max 0.312
_refine_diff_density_min -0.248
_refine_diff_density_rms 0.063
_refine_ls_extinction_method none
_refine_ls_goodness_of_fit_ref 1.006
_refine_ls_hydrogen_treatment constr
_refine_ls_matrix_type full
_refine_ls_number_parameters 838
_refine_ls_number_reflns 15538
_refine_ls_number_restraints 0
_refine_ls_restrained_S_all 1.006
_refine_ls_R_factor_all 0.1529
_refine_ls_R_factor_gt 0.0539
_refine_ls_shift/su_max 0.000
_refine_ls_shift/su_mean 0.000
_refine_ls_structure_factor_coef Fsqd
_refine_ls_weighting_details 'w=1/[\s^2^(Fo^2^)+(0.0650P)^2^] where P=(Fo^2^+2Fc^2^)/3'
_refine_ls_weighting_scheme calc
_refine_ls_wR_factor_gt 0.1244
_refine_ls_wR_factor_ref 0.1686
_reflns_Friedel_coverage 0.000
_reflns_number_gt 6287
_reflns_number_total 15538
_reflns_threshold_expression 'I > 2\s(I)'
_cod_data_source_file ao8b00250_si_002.cif
_cod_data_source_block 1O_acetone
_cod_database_code 4515968
_shelx_shelxl_version_number 2014/7
_shelx_space_group_comment
;
The symmetry employed for this shelxl refinement is uniquely defined
by the following loop, which should always be used as a source of
symmetry information in preference to the above space-group names.
They are only intended as comments.
;
_shelx_estimated_absorpt_t_min 0.983
_shelx_estimated_absorpt_t_max 0.991

loop_
_space_group_symop_operation_xyz
'x, y, z'
'-x, -y, -z'

loop_
_atom_site_label
_atom_site_type_symbol
_atom_site_fract_x
_atom_site_fract_y
_atom_site_fract_z
_atom_site_U_iso_or_equiv
_atom_site_adp_type
_atom_site_occupancy
_atom_site_site_symmetry_order
_atom_site_calc_flag
_atom_site_refinement_flags_posn
_atom_site_refinement_flags_adp
F1 F 0.3154(2) 1.12047(17) 0.14798(8) 0.1520(9) Uani 1 1 d . .
F2 F 0.7530(2) 0.8520(2) 0.11878(6) 0.1290(7) Uani 1 1 d . .
F3 F 0.1238(2) 0.02607(16) 0.29882(6) 0.1370(8) Uani 1 1 d . .
F4 F -0.10476(16) 0.41295(17) 0.36201(5) 0.0935(5) Uani 1 1 d . .
F5 F 1.1240(2) 0.9722(2) 0.11434(7) 0.1537(9) Uani 1 1 d . .
N2 N 0.4828(3) 1.2101(2) 0.22360(8) 0.0939(8) Uani 1 1 d . .
N3 N 0.44832(18) 0.22832(16) 0.38163(6) 0.0487(5) Uani 1 1 d . .
C111 C 0.5659(2) 0.15377(18) 0.39993(8) 0.0476(6) Uani 1 1 d . .
N5 N 0.4363(2) 0.68059(17) 0.04375(6) 0.0628(5) Uani 1 1 d . .
C333 C 0.3222(2) 0.71310(17) 0.39303(7) 0.0420(5) Uani 1 1 d . .
N1 N 0.46569(19) 0.72319(16) 0.38870(6) 0.0482(5) Uani 1 1 d . .
C222 C 0.5340(2) 0.78066(18) 0.35252(7) 0.0449(5) Uani 1 1 d . .
C1 C 0.4071(4) 1.0048(3) 0.15403(12) 0.0988(11) Uani 1 1 d . .
C2 C 0.3622(3) 0.9126(2) 0.18390(9) 0.0829(8) Uani 1 1 d . .
H2 H 0.2723 0.9285 0.1984 0.100 Uiso 1 1 calc R U
C3 C 0.4539(3) 0.7962(2) 0.19180(8) 0.0622(7) Uani 1 1 d . .
C4 C 0.4132(3) 0.6970(2) 0.22516(7) 0.0560(6) Uani 1 1 d . .
C5 C 0.5068(3) 0.6049(2) 0.24346(7) 0.0569(6) Uani 1 1 d . .
H5 H 0.5997 0.6070 0.2330 0.068 Uiso 1 1 calc R U
C6 C 0.4883(2) 0.5028(2) 0.27675(7) 0.0488(6) Uani 1 1 d . .
C7 C 0.3677(2) 0.4477(2) 0.28774(7) 0.0534(6) Uani 1 1 d . .
H7 H 0.2931 0.4737 0.2721 0.064 Uiso 1 1 calc R U
C8 C 0.3565(2) 0.3561(2) 0.32104(7) 0.0509(6) Uani 1 1 d . .
H8 H 0.2753 0.3203 0.3271 0.061 Uiso 1 1 calc R U
C9 C 0.4642(2) 0.31543(19) 0.34613(7) 0.0446(5) Uani 1 1 d . .
C10 C 0.3132(2) 0.22109(18) 0.40348(7) 0.0436(5) Uani 1 1 d . .
C11 C 0.2765(2) 0.09814(19) 0.41603(7) 0.0531(6) Uani 1 1 d . .
H11 H 0.3397 0.0210 0.4095 0.064 Uiso 1 1 calc R U
C12 C 0.1483(3) 0.0902(2) 0.43785(8) 0.0584(6) Uani 1 1 d . .
H12 H 0.1251 0.0075 0.4462 0.070 Uiso 1 1 calc R U
C13 C 0.0528(2) 0.2032(2) 0.44763(7) 0.0571(6) Uani 1 1 d . .
H13 H -0.0344 0.1972 0.4624 0.069 Uiso 1 1 calc R U
C14 C 0.6222(4) 0.8727(3) 0.14043(10) 0.0895(9) Uani 1 1 d . .
C15 C 0.5867(3) 0.7762(3) 0.16925(8) 0.0765(8) Uani 1 1 d . .
H15 H 0.6501 0.6984 0.1738 0.092 Uiso 1 1 calc R U
C16 C 0.5360(5) 0.9880(3) 0.13153(11) 0.1027(11) Uani 1 1 d . .
H16 H 0.5634 1.0514 0.1114 0.123 Uiso 1 1 calc R U
C17 C 0.2665(3) 0.7111(2) 0.23936(8) 0.0648(7) Uani 1 1 d . .
N4 N 0.1490(3) 0.7283(2) 0.25075(8) 0.0901(8) Uani 1 1 d . .
C19 C 0.5670(2) 0.1502(2) 0.44285(9) 0.0573(6) Uani 1 1 d . .
H19 H 0.4923 0.1977 0.4595 0.069 Uiso 1 1 calc R U
C20 C 0.6783(3) 0.0766(2) 0.46107(9) 0.0709(8) Uani 1 1 d . .
H20 H 0.6775 0.0740 0.4900 0.085 Uiso 1 1 calc R U
C21 C 0.7881(3) 0.0083(2) 0.43752(12) 0.0770(9) Uani 1 1 d . .
H21 H 0.8632 -0.0404 0.4502 0.092 Uiso 1 1 calc R U
C22 C 0.7893(2) 0.0106(2) 0.39470(12) 0.0726(9) Uani 1 1 d . .
H22 H 0.8656 -0.0363 0.3785 0.087 Uiso 1 1 calc R U
C23 C 0.6774(2) 0.08253(19) 0.37560(8) 0.0601(7) Uani 1 1 d . .
H23 H 0.6776 0.0827 0.3467 0.072 Uiso 1 1 calc R U
C24 C 0.0881(2) 0.3249(2) 0.43528(7) 0.0521(6) Uani 1 1 d . .
H24 H 0.0239 0.4016 0.4416 0.063 Uiso 1 1 calc R U
C25 C 0.2172(2) 0.33435(19) 0.41378(7) 0.0472(6) Uani 1 1 d . .
H25 H 0.2403 0.4174 0.4061 0.057 Uiso 1 1 calc R U
C26 C 0.5866(2) 0.3662(2) 0.33432(8) 0.0539(6) Uani 1 1 d . .
H26 H 0.6619 0.3392 0.3497 0.065 Uiso 1 1 calc R U
C27 C 0.5979(2) 0.4556(2) 0.30029(8) 0.0546(6) Uani 1 1 d . .
H27 H 0.6821 0.4857 0.2928 0.066 Uiso 1 1 calc R U
C28 C 0.1801(4) 0.9576(4) -0.02824(14) 0.1281(16) Uani 1 1 d . .
H28 H 0.1240 1.0190 -0.0445 0.154 Uiso 1 1 calc R U
C29 C 0.2696(4) 0.9984(3) -0.00561(13) 0.1170(13) Uani 1 1 d . .
H29 H 0.2744 1.0880 -0.0064 0.140 Uiso 1 1 calc R U
C30 C 0.3539(3) 0.9077(2) 0.01861(10) 0.0844(9) Uani 1 1 d . .
H30 H 0.4147 0.9361 0.0341 0.101 Uiso 1 1 calc R U
C31 C 0.3467(3) 0.7751(2) 0.01951(8) 0.0605(7) Uani 1 1 d . .
C32 C 0.3783(2) 0.61649(19) 0.07995(7) 0.0545(6) Uani 1 1 d . .
C33 C 0.4515(3) 0.5031(2) 0.09920(8) 0.0622(7) Uani 1 1 d . .
H33 H 0.5431 0.4692 0.0883 0.075 Uiso 1 1 calc R U
C34 C 0.3891(2) 0.4413(2) 0.13405(7) 0.0585(7) Uani 1 1 d . .
H34 H 0.4398 0.3654 0.1463 0.070 Uiso 1 1 calc R U
C35 C 0.2524(2) 0.4875(2) 0.15198(7) 0.0542(6) Uani 1 1 d . .
C36 C 0.1981(2) 0.4175(2) 0.18957(7) 0.0547(6) Uani 1 1 d . .
H36 H 0.2579 0.3404 0.1974 0.066 Uiso 1 1 calc R U
C37 C 0.0778(2) 0.4424(2) 0.21540(7) 0.0511(6) Uani 1 1 d . .
C38 C 0.0502(2) 0.3620(2) 0.25497(7) 0.0525(6) Uani 1 1 d . .
C39 C 0.0977(3) 0.2258(2) 0.25800(9) 0.0720(8) Uani 1 1 d . .
H39 H 0.1436 0.1813 0.2347 0.086 Uiso 1 1 calc R U
C40 C 0.0749(3) 0.1586(2) 0.29649(11) 0.0811(8) Uani 1 1 d . .
C41 C -0.0375(2) 0.3503(3) 0.32735(9) 0.0652(7) Uani 1 1 d . .
C42 C -0.0187(2) 0.4242(2) 0.29046(8) 0.0559(6) Uani 1 1 d . .
H42 H -0.0517 0.5151 0.2891 0.067 Uiso 1 1 calc R U
C43 C 0.0086(3) 0.2172(3) 0.33165(9) 0.0740(8) Uani 1 1 d . .
H43 H -0.0046 0.1692 0.3572 0.089 Uiso 1 1 calc R U
C44 C -0.0314(3) 0.5547(3) 0.20873(8) 0.0649(7) Uani 1 1 d . .
N6 N -0.1217(3) 0.6414(3) 0.20578(8) 0.1029(9) Uani 1 1 d . .
C46 C 0.2420(3) 0.6631(2) 0.09742(8) 0.0723(8) Uani 1 1 d . .
H46 H 0.1913 0.7388 0.0851 0.087 Uiso 1 1 calc R U
C47 C 0.1804(3) 0.6008(2) 0.13221(8) 0.0691(8) Uani 1 1 d . .
H47 H 0.0886 0.6346 0.1429 0.083 Uiso 1 1 calc R U
C48 C 0.1730(4) 0.8270(4) -0.02703(12) 0.1297(14) Uani 1 1 d . .
H48 H 0.1115 0.7990 -0.0424 0.156 Uiso 1 1 calc R U
C49 C 0.2563(3) 0.7356(3) -0.00327(10) 0.0938(10) Uani 1 1 d . .
H49 H 0.2509 0.6462 -0.0027 0.113 Uiso 1 1 calc R U
C50 C 0.5815(3) 0.6598(2) 0.02870(9) 0.0642(7) Uani 1 1 d . .
C51 C 0.6227(3) 0.6514(2) -0.01426(10) 0.0806(9) Uani 1 1 d . .
H51 H 0.5557 0.6568 -0.0325 0.097 Uiso 1 1 calc R U
C52 C 0.7619(5) 0.6353(3) -0.02975(13) 0.1109(14) Uani 1 1 d . .
H52 H 0.7885 0.6293 -0.0585 0.133 Uiso 1 1 calc R U
C53 C 0.8612(4) 0.6280(3) -0.00391(18) 0.1114(14) Uani 1 1 d . .
H53 H 0.9552 0.6180 -0.0149 0.134 Uiso 1 1 calc R U
C54 C 0.8226(4) 0.6353(3) 0.03853(15) 0.1043(11) Uani 1 1 d . .
H54 H 0.8907 0.6293 0.0564 0.125 Uiso 1 1 calc R U
C55 C 0.6830(4) 0.6517(2) 0.05478(11) 0.0821(9) Uani 1 1 d . .
H55 H 0.6574 0.6572 0.0836 0.099 Uiso 1 1 calc R U
C56 C 0.0409(3) 0.6901(2) 0.40263(9) 0.0618(7) Uani 1 1 d . .
H56 H -0.0532 0.6829 0.4058 0.074 Uiso 1 1 calc R U
C57 C 0.1050(3) 0.70455(19) 0.43663(8) 0.0567(6) Uani 1 1 d . .
H57 H 0.0540 0.7060 0.4632 0.068 Uiso 1 1 calc R U
C58 C 0.2439(3) 0.71696(18) 0.43223(7) 0.0484(6) Uani 1 1 d . .
H58 H 0.2851 0.7280 0.4557 0.058 Uiso 1 1 calc R U
C59 C 0.6769(2) 0.74016(19) 0.34094(7) 0.0498(6) Uani 1 1 d . .
H59 H 0.7269 0.6720 0.3567 0.060 Uiso 1 1 calc R U
C60 C 0.7446(2) 0.79961(19) 0.30659(7) 0.0510(6) Uani 1 1 d . .
H60 H 0.8403 0.7711 0.2998 0.061 Uiso 1 1 calc R U
C61 C 0.6757(2) 0.90112(19) 0.28146(7) 0.0501(6) Uani 1 1 d . .
C62 C 0.7573(2) 0.9591(2) 0.24665(7) 0.0565(6) Uani 1 1 d . .
H62 H 0.8492 0.9144 0.2415 0.068 Uiso 1 1 calc R U
C63 C 0.7260(2) 1.0652(2) 0.22022(7) 0.0534(6) Uani 1 1 d . .
C64 C 0.8245(3) 1.1093(2) 0.18525(8) 0.0624(7) Uani 1 1 d . .
C65 C 0.8115(3) 1.2413(2) 0.17143(9) 0.0802(8) Uani 1 1 d . .
H65 H 0.7402 1.3042 0.1839 0.096 Uiso 1 1 calc R U
C66 C 0.9055(4) 1.2786(3) 0.13900(11) 0.0988(10) Uani 1 1 d . .
C67 C 1.0100(4) 1.1914(4) 0.11927(11) 0.1070(11) Uani 1 1 d . .
H67 H 1.0716 1.2185 0.0970 0.128 Uiso 1 1 calc R U
C68 C 1.0205(4) 1.0621(3) 0.13356(10) 0.0970(10) Uani 1 1 d . .
F6 F 0.8908(2) 1.40822(19) 0.12581(7) 0.1555(9) Uani 1 1 d . .
C70 C 0.9321(3) 1.0177(3) 0.16585(8) 0.0800(8) Uani 1 1 d . .
H70 H 0.9436 0.9282 0.1747 0.096 Uiso 1 1 calc R U
C71 C 0.5902(3) 1.1440(2) 0.22313(8) 0.0632(7) Uani 1 1 d . .
C72 C 0.1180(3) 0.6863(2) 0.36390(9) 0.0625(7) Uani 1 1 d . .
H72 H 0.0758 0.6766 0.3405 0.075 Uiso 1 1 calc R U
C73 C 0.2570(3) 0.6966(2) 0.35901(8) 0.0535(6) Uani 1 1 d . .
H73 H 0.3079 0.6924 0.3324 0.064 Uiso 1 1 calc R U
C74 C 0.5469(2) 0.66558(18) 0.42141(6) 0.0426(5) Uani 1 1 d . .
C75 C 0.5670(2) 0.53144(19) 0.43175(7) 0.0546(6) Uani 1 1 d . .
H75 H 0.5238 0.4775 0.4181 0.066 Uiso 1 1 calc R U
C76 C 0.6497(3) 0.4766(2) 0.46191(8) 0.0640(7) Uani 1 1 d . .
H76 H 0.6623 0.3858 0.4687 0.077 Uiso 1 1 calc R U
C77 C 0.7144(2) 0.5555(2) 0.48216(7) 0.0571(6) Uani 1 1 d . .
H77 H 0.7719 0.5183 0.5024 0.069 Uiso 1 1 calc R U
C78 C 0.6932(2) 0.6899(2) 0.47221(7) 0.0530(6) Uani 1 1 d . .
H78 H 0.7359 0.7439 0.4860 0.064 Uiso 1 1 calc R U
C79 C 0.6098(2) 0.74508(19) 0.44207(7) 0.0490(6) Uani 1 1 d . .
H79 H 0.5957 0.8361 0.4356 0.059 Uiso 1 1 calc R U
C80 C 0.4627(2) 0.8818(2) 0.32763(7) 0.0535(6) Uani 1 1 d . .
H80 H 0.3671 0.9108 0.3346 0.064 Uiso 1 1 calc R U
C81 C 0.5321(3) 0.9387(2) 0.29303(7) 0.0582(6) Uani 1 1 d . .
H81 H 0.4817 1.0048 0.2767 0.070 Uiso 1 1 calc R U

loop_
_atom_site_aniso_label
_atom_site_aniso_U_11
_atom_site_aniso_U_22
_atom_site_aniso_U_33
_atom_site_aniso_U_23
_atom_site_aniso_U_13
_atom_site_aniso_U_12
F1 0.188(2) 0.0733(11) 0.188(2) 0.0333(12) -0.0428(17) -0.0116(12)
F2 0.1138(16) 0.1807(19) 0.0947(15) 0.0387(13) 0.0012(12) -0.0633(14)
F3 0.195(2) 0.0725(10) 0.1324(17) 0.0313(10) -0.0049(15) -0.0256(11)
F4 0.0693(11) 0.1504(14) 0.0530(10) -0.0004(10) 0.0031(8) -0.0110(9)
F5 0.167(2) 0.1480(17) 0.1240(18) -0.0236(14) 0.0782(16) -0.0362(15)
N2 0.101(2) 0.0798(15) 0.0852(19) 0.0181(13) -0.0083(15) 0.0113(14)
N3 0.0340(12) 0.0568(10) 0.0520(13) 0.0039(9) -0.0008(10) -0.0063(8)
C111 0.0342(14) 0.0403(10) 0.0690(19) -0.0031(10) -0.0074(12) -0.0079(9)
N5 0.0592(14) 0.0634(11) 0.0575(14) 0.0139(10) 0.0048(11) -0.0068(10)
C333 0.0435(15) 0.0417(10) 0.0409(15) 0.0005(9) -0.0079(12) -0.0071(9)
N1 0.0427(12) 0.0642(10) 0.0397(12) 0.0116(9) -0.0097(10) -0.0183(9)
C222 0.0470(15) 0.0489(11) 0.0393(14) 0.0034(10) -0.0052(12) -0.0128(10)
C1 0.129(3) 0.0613(17) 0.111(3) 0.0113(18) -0.040(3) -0.0183(19)
C2 0.094(2) 0.0697(16) 0.087(2) 0.0047(15) -0.0200(18) -0.0170(15)
C3 0.071(2) 0.0686(15) 0.0537(17) 0.0014(12) -0.0216(15) -0.0210(13)
C4 0.0525(17) 0.0677(14) 0.0506(16) -0.0026(12) -0.0073(13) -0.0177(12)
C5 0.0481(15) 0.0709(14) 0.0532(16) -0.0031(12) -0.0019(13) -0.0181(12)
C6 0.0440(15) 0.0599(12) 0.0434(15) -0.0047(11) 0.0000(12) -0.0149(11)
C7 0.0439(15) 0.0737(14) 0.0467(16) -0.0035(12) -0.0122(12) -0.0162(12)
C8 0.0397(14) 0.0677(13) 0.0493(16) -0.0040(12) -0.0029(12) -0.0217(11)
C9 0.0335(14) 0.0547(11) 0.0458(15) -0.0069(11) -0.0021(12) -0.0090(10)
C10 0.0337(13) 0.0496(11) 0.0464(14) -0.0025(10) -0.0027(11) -0.0064(9)
C11 0.0459(15) 0.0467(11) 0.0660(17) -0.0046(10) -0.0040(13) -0.0085(10)
C12 0.0541(17) 0.0582(13) 0.0662(18) 0.0028(12) -0.0049(14) -0.0232(12)
C13 0.0435(15) 0.0742(15) 0.0555(17) -0.0032(12) 0.0010(12) -0.0208(12)
C14 0.096(3) 0.114(2) 0.066(2) 0.0153(19) -0.011(2) -0.045(2)
C15 0.077(2) 0.0966(19) 0.0572(19) 0.0164(15) -0.0103(16) -0.0261(16)
C16 0.141(4) 0.094(2) 0.087(3) 0.0198(19) -0.026(3) -0.058(2)
C17 0.061(2) 0.0713(15) 0.0641(19) -0.0021(13) -0.0129(16) -0.0128(14)
N4 0.0647(18) 0.0971(17) 0.106(2) -0.0032(14) -0.0097(16) -0.0103(14)
C19 0.0528(16) 0.0553(12) 0.0663(19) -0.0078(12) -0.0160(14) -0.0080(11)
C20 0.068(2) 0.0570(13) 0.096(2) 0.0046(14) -0.0406(18) -0.0140(13)
C21 0.0548(19) 0.0515(14) 0.130(3) 0.0181(16) -0.035(2) -0.0178(12)
C22 0.0373(16) 0.0394(11) 0.134(3) 0.0024(15) 0.0047(17) -0.0045(10)
C23 0.0475(16) 0.0482(11) 0.0821(19) -0.0051(12) 0.0032(14) -0.0103(11)
C24 0.0394(15) 0.0624(13) 0.0527(16) -0.0100(11) -0.0027(12) -0.0039(10)
C25 0.0423(15) 0.0471(11) 0.0523(15) -0.0019(10) -0.0037(12) -0.0102(9)
C26 0.0350(14) 0.0629(13) 0.0651(18) 0.0014(12) -0.0110(12) -0.0114(11)
C27 0.0339(14) 0.0643(13) 0.0661(18) 0.0025(12) -0.0034(13) -0.0150(10)
C28 0.086(3) 0.145(3) 0.141(4) 0.087(3) -0.021(2) -0.028(2)
C29 0.101(3) 0.0637(17) 0.167(4) 0.048(2) 0.002(3) -0.0068(18)
C30 0.089(2) 0.0608(15) 0.101(2) 0.0125(15) -0.0109(18) -0.0175(14)
C31 0.0663(18) 0.0577(13) 0.0523(17) 0.0143(12) 0.0030(14) -0.0134(12)
C32 0.0599(17) 0.0495(11) 0.0477(16) 0.0070(11) 0.0026(13) -0.0046(11)
C33 0.0559(16) 0.0571(13) 0.0617(18) 0.0058(12) 0.0108(13) 0.0022(11)
C34 0.0569(17) 0.0528(12) 0.0555(17) 0.0109(11) 0.0025(13) 0.0024(11)
C35 0.0535(16) 0.0555(12) 0.0462(15) 0.0066(11) 0.0035(12) -0.0021(11)
C36 0.0537(16) 0.0542(12) 0.0499(16) 0.0060(11) -0.0035(13) -0.0004(10)
C37 0.0439(15) 0.0601(12) 0.0462(16) 0.0033(11) -0.0051(12) -0.0053(10)
C38 0.0375(14) 0.0700(14) 0.0505(16) 0.0025(12) -0.0048(12) -0.0144(11)
C39 0.082(2) 0.0637(14) 0.068(2) 0.0031(14) 0.0014(15) -0.0177(13)
C40 0.088(2) 0.0620(15) 0.092(3) 0.0241(16) -0.0132(19) -0.0226(14)
C41 0.0398(16) 0.101(2) 0.0558(19) 0.0026(16) -0.0089(14) -0.0162(13)
C42 0.0379(14) 0.0761(14) 0.0511(17) 0.0078(13) -0.0040(12) -0.0099(11)
C43 0.0606(19) 0.103(2) 0.060(2) 0.0236(17) -0.0056(15) -0.0346(15)
C44 0.0483(17) 0.0890(17) 0.0503(17) 0.0089(13) -0.0015(13) -0.0043(14)
N6 0.0664(17) 0.128(2) 0.087(2) 0.0196(15) -0.0010(14) 0.0315(15)
C46 0.0706(19) 0.0634(14) 0.0647(19) 0.0175(13) 0.0073(15) 0.0123(13)
C47 0.0611(17) 0.0680(14) 0.0595(18) 0.0175(13) 0.0115(14) 0.0120(12)
C48 0.120(3) 0.155(3) 0.126(3) 0.067(3) -0.058(3) -0.060(3)
C49 0.110(3) 0.0896(19) 0.091(2) 0.0274(18) -0.034(2) -0.0428(19)
C50 0.069(2) 0.0448(11) 0.070(2) 0.0067(12) 0.0117(18) -0.0091(11)
C51 0.096(3) 0.0665(15) 0.072(2) -0.0032(14) 0.0235(19) -0.0227(15)
C52 0.112(3) 0.0672(17) 0.131(4) -0.0042(19) 0.063(3) -0.0172(19)
C53 0.070(3) 0.0739(18) 0.174(5) 0.034(2) 0.009(3) -0.0094(17)
C54 0.079(3) 0.084(2) 0.141(4) 0.039(2) -0.009(3) -0.0163(17)
C55 0.074(2) 0.0744(17) 0.093(2) 0.0194(15) -0.008(2) -0.0141(15)
C56 0.0411(15) 0.0640(14) 0.076(2) 0.0016(13) -0.0050(16) -0.0039(11)
C57 0.0520(18) 0.0563(12) 0.0529(18) 0.0037(11) 0.0076(14) -0.0012(11)
C58 0.0557(17) 0.0496(11) 0.0381(15) -0.0004(9) -0.0056(13) -0.0066(10)
C59 0.0492(16) 0.0512(11) 0.0451(15) 0.0091(10) -0.0077(12) -0.0034(10)
C60 0.0466(15) 0.0530(11) 0.0486(15) 0.0073(11) -0.0016(12) -0.0046(10)
C61 0.0507(16) 0.0541(12) 0.0404(15) 0.0071(10) -0.0017(12) -0.0043(10)
C62 0.0551(16) 0.0583(12) 0.0505(16) 0.0057(11) 0.0001(13) -0.0046(11)
C63 0.0638(17) 0.0521(12) 0.0418(15) 0.0044(10) -0.0043(13) -0.0088(11)
C64 0.0761(19) 0.0646(14) 0.0473(16) 0.0090(12) -0.0059(14) -0.0215(13)
C65 0.100(2) 0.0701(15) 0.069(2) 0.0184(14) -0.0105(17) -0.0224(15)
C66 0.123(3) 0.088(2) 0.089(3) 0.0410(19) -0.020(2) -0.043(2)
C67 0.114(3) 0.138(3) 0.073(2) 0.032(2) 0.000(2) -0.058(2)
C68 0.105(3) 0.108(2) 0.072(2) -0.0046(19) 0.022(2) -0.031(2)
F6 0.194(2) 0.1115(14) 0.160(2) 0.0776(14) -0.0241(17) -0.0630(14)
C70 0.095(2) 0.0786(17) 0.0589(19) 0.0057(14) 0.0189(17) -0.0224(16)
C71 0.079(2) 0.0528(13) 0.0515(17) 0.0098(11) -0.0072(15) -0.0033(13)
C72 0.0508(18) 0.0812(16) 0.0594(19) -0.0098(13) -0.0148(15) -0.0135(12)
C73 0.0454(16) 0.0689(13) 0.0458(16) -0.0091(11) -0.0003(13) -0.0103(11)
C74 0.0413(13) 0.0514(11) 0.0357(13) 0.0066(10) -0.0062(11) -0.0130(10)
C75 0.0662(17) 0.0505(11) 0.0520(16) -0.0014(11) -0.0165(13) -0.0172(11)
C76 0.0786(19) 0.0474(11) 0.0671(18) 0.0079(12) -0.0226(15) -0.0093(12)
C77 0.0527(16) 0.0685(14) 0.0493(16) 0.0098(12) -0.0162(12) -0.0080(12)
C78 0.0539(15) 0.0632(13) 0.0475(15) -0.0026(11) -0.0096(13) -0.0224(11)
C79 0.0505(15) 0.0491(11) 0.0497(15) 0.0073(10) -0.0098(12) -0.0171(10)
C80 0.0424(14) 0.0644(13) 0.0484(16) 0.0084(11) -0.0038(12) -0.0026(11)
C81 0.0585(17) 0.0605(13) 0.0491(16) 0.0176(11) -0.0098(13) -0.0019(11)

loop_
_atom_type_symbol
_atom_type_description
_atom_type_scat_dispersion_real
_atom_type_scat_dispersion_imag
_atom_type_scat_source
C C 0.0033 0.0016 'International Tables Vol C Tables 4.2.6.8 and 6.1.1.4'
H H 0.0000 0.0000 'International Tables Vol C Tables 4.2.6.8 and 6.1.1.4'
N N 0.0061 0.0033 'International Tables Vol C Tables 4.2.6.8 and 6.1.1.4'
F F 0.0171 0.0103 'International Tables Vol C Tables 4.2.6.8 and 6.1.1.4'

loop_
_geom_angle_atom_site_label_1
_geom_angle_atom_site_label_2
_geom_angle_atom_site_label_3
_geom_angle
C9 N3 C10 120.74(16)
C9 N3 C111 121.88(18)
C10 N3 C111 117.07(17)
C23 C111 C19 119.3(2)
C23 C111 N3 121.1(2)
C19 C111 N3 119.55(19)
C32 N5 C50 124.3(2)
C32 N5 C31 119.46(19)
C50 N5 C31 116.25(19)
C73 C333 C58 118.0(2)
C73 C333 N1 121.8(2)
C58 C333 N1 120.2(2)
C222 N1 C333 122.89(18)
C222 N1 C74 118.20(18)
C333 N1 C74 118.80(16)
C59 C222 C80 117.77(19)
C59 C222 N1 120.58(19)
C80 C222 N1 121.6(2)
C16 C1 F1 119.1(3)
C16 C1 C2 124.0(3)
F1 C1 C2 116.9(4)
C1 C2 C3 118.4(3)
C1 C2 H2 120.8
C3 C2 H2 120.8
C2 C3 C15 118.9(3)
C2 C3 C4 120.4(3)
C15 C3 C4 120.6(2)
C5 C4 C17 121.0(2)
C5 C4 C3 123.1(2)
C17 C4 C3 115.7(2)
C4 C5 C6 131.3(2)
C4 C5 H5 114.4
C6 C5 H5 114.4
C27 C6 C7 116.2(2)
C27 C6 C5 118.3(2)
C7 C6 C5 125.5(2)
C8 C7 C6 121.6(2)
C8 C7 H7 119.2
C6 C7 H7 119.2
C7 C8 C9 121.6(2)
C7 C8 H8 119.2
C9 C8 H8 119.2
C26 C9 C8 116.9(2)
C26 C9 N3 121.9(2)
C8 C9 N3 121.2(2)
C25 C10 C11 118.5(2)
C25 C10 N3 121.51(18)
C11 C10 N3 119.96(17)
C12 C11 C10 120.39(19)
C12 C11 H11 119.8
C10 C11 H11 119.8
C11 C12 C13 120.8(2)
C11 C12 H12 119.6
C13 C12 H12 119.6
C24 C13 C12 119.2(2)
C24 C13 H13 120.4
C12 C13 H13 120.4
C16 C14 C15 124.5(3)
C16 C14 F2 117.4(3)
C15 C14 F2 118.0(3)
C14 C15 C3 118.7(3)
C14 C15 H15 120.6
C3 C15 H15 120.6
C14 C16 C1 115.5(3)
C14 C16 H16 122.3
C1 C16 H16 122.3
N4 C17 C4 177.0(3)
C20 C19 C111 120.3(2)
C20 C19 H19 119.9
C111 C19 H19 119.9
C21 C20 C19 120.8(3)
C21 C20 H20 119.6
C19 C20 H20 119.6
C20 C21 C22 119.9(3)
C20 C21 H21 120.1
C22 C21 H21 120.1
C21 C22 C23 120.5(2)
C21 C22 H22 119.8
C23 C22 H22 119.8
C111 C23 C22 119.3(3)
C111 C23 H23 120.4
C22 C23 H23 120.4
C25 C24 C13 120.66(19)
C25 C24 H24 119.7
C13 C24 H24 119.7
C24 C25 C10 120.46(19)
C24 C25 H25 119.8
C10 C25 H25 119.8
C27 C26 C9 120.9(2)
C27 C26 H26 119.5
C9 C26 H26 119.5
C26 C27 C6 122.5(2)
C26 C27 H27 118.8
C6 C27 H27 118.8
C48 C28 C29 119.7(3)
C48 C28 H28 120.2
C29 C28 H28 120.2
C28 C29 C30 120.6(3)
C28 C29 H29 119.7
C30 C29 H29 119.7
C31 C30 C29 119.4(3)
C31 C30 H30 120.3
C29 C30 H30 120.3
C49 C31 C30 119.4(3)
C49 C31 N5 121.1(2)
C30 C31 N5 119.5(3)
C46 C32 C33 117.7(2)
C46 C32 N5 120.1(2)
C33 C32 N5 122.2(2)
C34 C33 C32 120.2(2)
C34 C33 H33 119.9
C32 C33 H33 119.9
C33 C34 C35 122.7(2)
C33 C34 H34 118.7
C35 C34 H34 118.7
C34 C35 C47 116.4(2)
C34 C35 C36 118.21(19)
C47 C35 C36 125.3(2)
C37 C36 C35 132.2(2)
C37 C36 H36 113.9
C35 C36 H36 113.9
C36 C37 C44 123.2(2)
C36 C37 C38 122.6(2)
C44 C37 C38 114.0(2)
C42 C38 C39 119.0(2)
C42 C38 C37 119.5(2)
C39 C38 C37 121.4(2)
C40 C39 C38 118.2(2)
C40 C39 H39 120.9
C38 C39 H39 120.9
C43 C40 F3 118.9(3)
C43 C40 C39 123.9(2)
F3 C40 C39 117.1(3)
C43 C41 F4 117.9(3)
C43 C41 C42 123.6(3)
F4 C41 C42 118.5(2)
C41 C42 C38 119.2(2)
C41 C42 H42 120.4
C38 C42 H42 120.4
C40 C43 C41 116.2(3)
C40 C43 H43 121.9
C41 C43 H43 121.9
N6 C44 C37 175.8(3)
C47 C46 C32 121.8(2)
C47 C46 H46 119.1
C32 C46 H46 119.1
C46 C47 C35 121.3(2)
C46 C47 H47 119.4
C35 C47 H47 119.4
C28 C48 C49 120.5(4)
C28 C48 H48 119.8
C49 C48 H48 119.8
C31 C49 C48 120.4(3)
C31 C49 H49 119.8
C48 C49 H49 119.8
C55 C50 C51 118.6(3)
C55 C50 N5 122.5(3)
C51 C50 N5 118.9(3)
C52 C51 C50 120.1(3)
C52 C51 H51 120.0
C50 C51 H51 120.0
C53 C52 C51 121.0(4)
C53 C52 H52 119.5
C51 C52 H52 119.5
C52 C53 C54 119.7(4)
C52 C53 H53 120.1
C54 C53 H53 120.1
C53 C54 C55 120.2(4)
C53 C54 H54 119.9
C55 C54 H54 119.9
C50 C55 C54 120.4(3)
C50 C55 H55 119.8
C54 C55 H55 119.8
C72 C56 C57 118.6(2)
C72 C56 H56 120.7
C57 C56 H56 120.7
C56 C57 C58 121.2(2)
C56 C57 H57 119.4
C58 C57 H57 119.4
C57 C58 C333 120.3(2)
C57 C58 H58 119.9
C333 C58 H58 119.9
C60 C59 C222 120.6(2)
C60 C59 H59 119.7
C222 C59 H59 119.7
C59 C60 C61 122.6(2)
C59 C60 H60 118.7
C61 C60 H60 118.7
C60 C61 C81 116.1(2)
C60 C61 C62 118.1(2)
C81 C61 C62 125.8(2)
C63 C62 C61 132.2(2)
C63 C62 H62 113.9
C61 C62 H62 113.9
C62 C63 C71 121.5(2)
C62 C63 C64 124.6(2)
C71 C63 C64 113.81(19)
C65 C64 C70 119.1(2)
C65 C64 C63 120.8(2)
C70 C64 C63 120.1(2)
C66 C65 C64 119.1(3)
C66 C65 H65 120.5
C64 C65 H65 120.5
F6 C66 C67 118.7(3)
F6 C66 C65 118.2(3)
C67 C66 C65 123.0(3)
C66 C67 C68 116.6(3)
C66 C67 H67 121.7
C68 C67 H67 121.7
F5 C68 C67 118.0(3)
F5 C68 C70 118.2(3)
C67 C68 C70 123.7(3)
C68 C70 C64 118.4(3)
C68 C70 H70 120.8
C64 C70 H70 120.8
N2 C71 C63 176.7(3)
C56 C72 C73 121.0(2)
C56 C72 H72 119.5
C73 C72 H72 119.5
C72 C73 C333 120.9(2)
C72 C73 H73 119.6
C333 C73 H73 119.6
C79 C74 C75 119.4(2)
C79 C74 N1 119.42(17)
C75 C74 N1 121.15(19)
C76 C75 C74 120.6(2)
C76 C75 H75 119.7
C74 C75 H75 119.7
C75 C76 C77 120.1(2)
C75 C76 H76 119.9
C77 C76 H76 119.9
C78 C77 C76 119.3(2)
C78 C77 H77 120.3
C76 C77 H77 120.3
C79 C78 C77 120.6(2)
C79 C78 H78 119.7
C77 C78 H78 119.7
C78 C79 C74 119.92(19)
C78 C79 H79 120.0
C74 C79 H79 120.0
C81 C80 C222 120.7(2)
C81 C80 H80 119.7
C222 C80 H80 119.7
C80 C81 C61 122.3(2)
C80 C81 H81 118.9
C61 C81 H81 118.9

loop_
_geom_bond_atom_site_label_1
_geom_bond_atom_site_label_2
_geom_bond_distance
F1 C1 1.365(3)
F2 C14 1.361(3)
F3 C40 1.356(3)
F4 C41 1.363(3)
F5 C68 1.356(3)
N2 C71 1.139(3)
N3 C9 1.400(3)
N3 C10 1.423(3)
N3 C111 1.428(3)
C111 C23 1.380(3)
C111 C19 1.382(3)
N5 C32 1.394(3)
N5 C50 1.420(3)
N5 C31 1.436(3)
C333 C73 1.381(3)
C333 C58 1.384(3)
C333 N1 1.417(3)
N1 C222 1.404(3)
N1 C74 1.428(3)
C222 C59 1.391(3)
C222 C80 1.395(3)
C1 C16 1.356(4)
C1 C2 1.379(4)
C2 C3 1.382(3)
C2 H2 0.9300
C3 C15 1.388(3)
C3 C4 1.484(3)
C4 C5 1.345(3)
C4 C17 1.432(4)
C5 C6 1.453(3)
C5 H5 0.9300
C6 C27 1.389(3)
C6 C7 1.396(3)
C7 C8 1.372(3)
C7 H7 0.9300
C8 C9 1.397(3)
C8 H8 0.9300
C9 C26 1.392(3)
C10 C25 1.386(3)
C10 C11 1.392(3)
C11 C12 1.366(3)
C11 H11 0.9300
C12 C13 1.377(3)
C12 H12 0.9300
C13 C24 1.373(3)
C13 H13 0.9300
C14 C16 1.353(4)
C14 C15 1.360(4)
C15 H15 0.9300
C16 H16 0.9300
C17 N4 1.144(3)
C19 C20 1.376(3)
C19 H19 0.9300
C20 C21 1.345(4)
C20 H20 0.9300
C21 C22 1.376(4)
C21 H21 0.9300
C22 C23 1.388(4)
C22 H22 0.9300
C23 H23 0.9300
C24 C25 1.372(3)
C24 H24 0.9300
C25 H25 0.9300
C26 C27 1.375(3)
C26 H26 0.9300
C27 H27 0.9300
C28 C48 1.357(5)
C28 C29 1.360(5)
C28 H28 0.9300
C29 C30 1.386(4)
C29 H29 0.9300
C30 C31 1.377(3)
C30 H30 0.9300
C31 C49 1.363(4)
C32 C46 1.389(3)
C32 C33 1.393(3)
C33 C34 1.369(3)
C33 H33 0.9300
C34 C35 1.395(3)
C34 H34 0.9300
C35 C47 1.395(3)
C35 C36 1.444(3)
C36 C37 1.342(3)
C36 H36 0.9300
C37 C44 1.441(3)
C37 C38 1.480(3)
C38 C42 1.387(3)
C38 C39 1.390(3)
C39 C40 1.378(4)
C39 H39 0.9300
C40 C43 1.355(4)
C41 C43 1.360(3)
C41 C42 1.363(3)
C42 H42 0.9300
C43 H43 0.9300
C44 N6 1.139(3)
C46 C47 1.367(3)
C46 H46 0.9300
C47 H47 0.9300
C48 C49 1.376(4)
C48 H48 0.9300
C49 H49 0.9300
C50 C55 1.375(4)
C50 C51 1.393(4)
C51 C52 1.370(4)
C51 H51 0.9300
C52 C53 1.353(5)
C52 H52 0.9300
C53 C54 1.372(5)
C53 H53 0.9300
C54 C55 1.380(4)
C54 H54 0.9300
C55 H55 0.9300
C56 C72 1.367(3)
C56 C57 1.369(3)
C56 H56 0.9300
C57 C58 1.378(3)
C57 H57 0.9300
C58 H58 0.9300
C59 C60 1.369(3)
C59 H59 0.9300
C60 C61 1.392(3)
C60 H60 0.9300
C61 C81 1.394(3)
C61 C62 1.439(3)
C62 C63 1.340(3)
C62 H62 0.9300
C63 C71 1.417(3)
C63 C64 1.478(3)
C64 C65 1.381(3)
C64 C70 1.391(3)
C65 C66 1.373(4)
C65 H65 0.9300
C66 F6 1.351(3)
C66 C67 1.353(4)
C67 C68 1.360(4)
C67 H67 0.9300
C68 C70 1.364(4)
C70 H70 0.9300
C72 C73 1.373(3)
C72 H72 0.9300
C73 H73 0.9300
C74 C79 1.376(3)
C74 C75 1.375(3)
C75 C76 1.367(3)
C75 H75 0.9300
C76 C77 1.375(3)
C76 H76 0.9300
C77 C78 1.376(3)
C77 H77 0.9300
C78 C79 1.371(3)
C78 H78 0.9300
C79 H79 0.9300
C80 C81 1.370(3)
C80 H80 0.9300
C81 H81 0.9300

loop_
_geom_hbond_atom_site_label_D
_geom_hbond_atom_site_label_H
_geom_hbond_atom_site_label_A
_geom_hbond_distance_DH
_geom_hbond_distance_HA
_geom_hbond_distance_DA
_geom_hbond_angle_DHA
_geom_hbond_site_symmetry_A
C15 H15 N6 0.93 2.54 3.259(4) 134.5 1_655
C26 H26 F4 0.93 2.63 3.399(3) 140.2 1_655
C46 H46 F5 0.93 2.59 3.238(3) 127.1 1_455
